data_4064949
loop_
_publ_author_name
'Wang, Wenfeng'
'Yang, Jinming'
'Wang, Feijun'
'Shi, Min'

_publ_section_title
;
 Axially Chiral N-Heterocyclic Carbene Gold(I) Complex Catalyzed
 Asymmetric Cycloisomerization of 1,6-Enynes
;
_journal_issue 14
_journal_name_full Organometallics
_journal_page_first 3859
_journal_paper_doi 10.1021/om2004404
_journal_volume 30
_journal_year 2011
_chemical_formula_sum 'C32 H27 Au I N3'
_chemical_formula_weight 777.43
_chemical_name_systematic
; 
 ? 
;
_space_group_IT_number 4
_symmetry_cell_setting monoclinic
_symmetry_space_group_name_Hall 'P 2yb'
_symmetry_space_group_name_H-M 'P 1 21 1'
_atom_sites_solution_hydrogens geom
_atom_sites_solution_primary direct
_atom_sites_solution_secondary difmap
_audit_creation_method SHELXL-97
_cell_angle_alpha 90.00
_cell_angle_beta 90.459(2)
_cell_angle_gamma 90.00
_cell_formula_units_Z 2
_cell_length_a 12.8532(14)
_cell_length_b 7.4498(8)
_cell_length_c 14.7707(17)
_cell_measurement_reflns_used 3056
_cell_measurement_temperature 293(2)
_cell_measurement_theta_max 53.187
_cell_measurement_theta_min 5.468
_cell_volume 1414.3(3)
_computing_cell_refinement 'Bruker SMART'
_computing_data_collection 'Bruker SMART'
_computing_data_reduction 'Bruker SHELXTL'
_computing_molecular_graphics 'Bruker SHELXTL'
_computing_publication_material 'Bruker SHELXTL'
_computing_structure_refinement 'SHELXL-97 (Sheldrick, 1997)'
_computing_structure_solution 'SHELXS-97 (Sheldrick, 1990)'
_diffrn_ambient_temperature 293(2)
_diffrn_measured_fraction_theta_full 0.995
_diffrn_measured_fraction_theta_max 0.995
_diffrn_measurement_device_type 'CCD area detector'
_diffrn_measurement_method 'phi and omega scans'
_diffrn_radiation_monochromator graphite
_diffrn_radiation_source 'fine-focus sealed tube'
_diffrn_radiation_type MoK\a
_diffrn_radiation_wavelength 0.71073
_diffrn_reflns_av_R_equivalents 0.0359
_diffrn_reflns_av_sigmaI/netI 0.0673
_diffrn_reflns_limit_h_max 16
_diffrn_reflns_limit_h_min -8
_diffrn_reflns_limit_k_max 9
_diffrn_reflns_limit_k_min -9
_diffrn_reflns_limit_l_max 18
_diffrn_reflns_limit_l_min -17
_diffrn_reflns_number 8321
_diffrn_reflns_theta_full 27.00
_diffrn_reflns_theta_max 27.00
_diffrn_reflns_theta_min 2.09
_exptl_absorpt_coefficient_mu 6.317
_exptl_absorpt_correction_T_max 1.0000
_exptl_absorpt_correction_T_min 0.4093
_exptl_absorpt_correction_type empirical
_exptl_absorpt_process_details sadabs
_exptl_crystal_colour yellow
_exptl_crystal_density_diffrn 1.826
_exptl_crystal_density_method 'not measured'
_exptl_crystal_description prismatic
_exptl_crystal_F_000 744
_exptl_crystal_size_max 0.350
_exptl_crystal_size_mid 0.280
_exptl_crystal_size_min 0.221
_refine_diff_density_max 1.099
_refine_diff_density_min -0.947
_refine_diff_density_rms 0.113
_refine_ls_abs_structure_details 'Flack H D (1983), Acta Cryst. A39, 876-881'
_refine_ls_abs_structure_Flack 0.021(7)
_refine_ls_extinction_coef 0.00158(18)
_refine_ls_extinction_expression Fc^*^=kFc[1+0.001xFc^2^\l^3^/sin(2\q)]^-1/4^
_refine_ls_extinction_method SHELXL
_refine_ls_goodness_of_fit_ref 0.904
_refine_ls_hydrogen_treatment constr
_refine_ls_matrix_type full
_refine_ls_number_parameters 336
_refine_ls_number_reflns 5923
_refine_ls_number_restraints 1
_refine_ls_restrained_S_all 0.904
_refine_ls_R_factor_all 0.0499
_refine_ls_R_factor_gt 0.0406
_refine_ls_shift/su_max 0.001
_refine_ls_shift/su_mean 0.000
_refine_ls_structure_factor_coef Fsqd
_refine_ls_weighting_details 'calc w=1/[\s^2^(Fo^2^)+(0.0333P)^2^+0.0000P] where P=(Fo^2^+2Fc^2^)/3'
_refine_ls_weighting_scheme calc
_refine_ls_wR_factor_gt 0.0790
_refine_ls_wR_factor_ref 0.0824
_reflns_number_gt 4894
_reflns_number_total 5923
_reflns_threshold_expression >2sigma(I)
_cod_data_source_file om2004404_si_002.cif
_cod_data_source_block cd201441
_cod_depositor_comments
;
The following automatic conversions were performed:

'_symmetry_cell_setting' value 'Monoclinic' changed to 'monoclinic'
according to /home/saulius/struct/CIF-dictionaries/cif_core.dic
dictionary named 'cif_core.dic' version 2.4.1 from 2010-06-29.

Automatic conversion script
Id: cif_fix_values 1715 2011-07-08 13:25:40Z adriana 
;
_cod_original_sg_symbol_H-M P2(1)
_cod_database_code 4064949

loop_
_symmetry_equiv_pos_as_xyz
'x, y, z'
'-x, y+1/2, -z'

loop_
_atom_site_label
_atom_site_type_symbol
_atom_site_fract_x
_atom_site_fract_y
_atom_site_fract_z
_atom_site_U_iso_or_equiv
_atom_site_adp_type
_atom_site_occupancy
_atom_site_symmetry_multiplicity
_atom_site_calc_flag
_atom_site_refinement_flags
Au1 Au 0.571736(18) 0.72352(5) 0.858823(17) 0.04221(10) Uani 1 1 d .
I1 I 0.37411(3) 0.73359(18) 0.84657(4) 0.06447(19) Uani 1 1 d .
N1 N 0.7884(4) 0.6891(10) 0.7903(4) 0.038(2) Uani 1 1 d .
N2 N 0.7896(4) 0.7229(18) 0.9352(3) 0.0426(13) Uani 1 1 d .
N3 N 0.6820(5) 0.2909(9) 0.8048(4) 0.0474(19) Uani 1 1 d .
C1 C 0.7261(5) 0.7069(19) 0.8633(4) 0.037(2) Uani 1 1 d .
C2 C 0.8935(5) 0.711(2) 0.9103(5) 0.0450(19) Uani 1 1 d .
C3 C 0.8937(5) 0.6905(13) 0.8170(5) 0.041(2) Uani 1 1 d .
C4 C 0.9840(6) 0.6811(11) 0.7680(6) 0.049(3) Uani 1 1 d .
H4 H 0.9833 0.6702 0.7052 0.058 Uiso 1 1 calc R
C5 C 1.0744(6) 0.6886(18) 0.8162(7) 0.067(4) Uani 1 1 d .
H5 H 1.1373 0.6783 0.7860 0.080 Uiso 1 1 calc R
C6 C 1.0752(6) 0.711(3) 0.9100(7) 0.069(3) Uani 1 1 d .
H6 H 1.1388 0.7188 0.9402 0.083 Uiso 1 1 calc R
C7 C 0.9851(6) 0.723(3) 0.9593(5) 0.061(2) Uani 1 1 d .
H7 H 0.9859 0.7371 1.0218 0.073 Uiso 1 1 calc R
C8 C 0.7465(5) 0.6721(10) 0.6996(5) 0.037(2) Uani 1 1 d .
C9 C 0.6946(7) 0.8190(13) 0.6618(6) 0.051(2) Uani 1 1 d .
H9 H 0.6919 0.9273 0.6930 0.061 Uiso 1 1 calc R
C10 C 0.6480(7) 0.8033(14) 0.5790(6) 0.051(2) Uani 1 1 d .
H10 H 0.6131 0.9012 0.5541 0.061 Uiso 1 1 calc R
C11 C 0.6518(7) 0.6427(15) 0.5313(6) 0.052(3) Uani 1 1 d .
C12 C 0.6019(7) 0.6226(17) 0.4451(7) 0.071(3) Uani 1 1 d .
H12 H 0.5643 0.7174 0.4202 0.085 Uiso 1 1 calc R
C13 C 0.6093(9) 0.466(2) 0.4000(7) 0.089(4) Uani 1 1 d .
H13 H 0.5768 0.4543 0.3438 0.106 Uiso 1 1 calc R
C14 C 0.6642(9) 0.3205(16) 0.4351(7) 0.076(3) Uani 1 1 d .
H14 H 0.6685 0.2143 0.4022 0.092 Uiso 1 1 calc R
C15 C 0.7118(7) 0.3335(14) 0.5178(6) 0.063(3) Uani 1 1 d .
H15 H 0.7470 0.2352 0.5418 0.076 Uiso 1 1 calc R
C16 C 0.7077(6) 0.4939(12) 0.5663(5) 0.044(2) Uani 1 1 d .
C17 C 0.7568(6) 0.5119(11) 0.6538(5) 0.0422(19) Uani 1 1 d .
C18 C 0.8194(6) 0.3607(10) 0.6960(5) 0.0383(18) Uani 1 1 d .
C19 C 0.9195(6) 0.3265(12) 0.6620(6) 0.047(2) Uani 1 1 d .
C20 C 0.9566(8) 0.4078(14) 0.5801(7) 0.066(3) Uani 1 1 d .
H20 H 0.9132 0.4826 0.5464 0.079 Uiso 1 1 calc R
C21 C 1.0550(10) 0.3755(18) 0.5519(8) 0.090(4) Uani 1 1 d .
H21 H 1.0795 0.4309 0.4998 0.109 Uiso 1 1 calc R
C22 C 1.1229(9) 0.254(4) 0.6029(11) 0.124(7) Uani 1 1 d .
H22 H 1.1895 0.2293 0.5822 0.149 Uiso 1 1 calc R
C23 C 1.0890(8) 0.1783(18) 0.6794(9) 0.087(5) Uani 1 1 d .
H23 H 1.1334 0.1042 0.7125 0.105 Uiso 1 1 calc R
C24 C 0.9881(6) 0.209(2) 0.7104(6) 0.061(3) Uani 1 1 d .
C25 C 0.9515(8) 0.1370(12) 0.7914(8) 0.065(3) Uani 1 1 d .
H25 H 0.9968 0.0673 0.8260 0.078 Uiso 1 1 calc R
C26 C 0.8545(7) 0.1629(11) 0.8222(6) 0.054(2) Uani 1 1 d .
H26 H 0.8339 0.1096 0.8761 0.065 Uiso 1 1 calc R
C27 C 0.7838(6) 0.2714(9) 0.7727(5) 0.039(2) Uani 1 1 d .
C28 C 0.6525(6) 0.225(2) 0.8931(5) 0.058(2) Uani 1 1 d .
H28A H 0.6859 0.2939 0.9408 0.069 Uiso 1 1 calc R
H28B H 0.6712 0.0995 0.9001 0.069 Uiso 1 1 calc R
C29 C 0.5367(6) 0.2488(18) 0.8950(5) 0.055(3) Uani 1 1 d .
H29A H 0.5184 0.3677 0.9164 0.066 Uiso 1 1 calc R
H29B H 0.5045 0.1599 0.9337 0.066 Uiso 1 1 calc R
C30 C 0.5040(6) 0.223(3) 0.7976(5) 0.064(2) Uani 1 1 d .
H30A H 0.4382 0.2823 0.7853 0.076 Uiso 1 1 calc R
H30B H 0.4974 0.0967 0.7830 0.076 Uiso 1 1 calc R
C31 C 0.5909(7) 0.3089(12) 0.7441(5) 0.049(2) Uani 1 1 d .
H31A H 0.6019 0.2461 0.6874 0.059 Uiso 1 1 calc R
H31B H 0.5760 0.4340 0.7314 0.059 Uiso 1 1 calc R
C32 C 0.7560(6) 0.747(2) 1.0288(5) 0.063(3) Uani 1 1 d .
H32A H 0.6833 0.7763 1.0295 0.095 Uiso 1 1 calc R
H32B H 0.7953 0.8417 1.0565 0.095 Uiso 1 1 calc R
H32C H 0.7673 0.6371 1.0618 0.095 Uiso 1 1 calc R

loop_
_atom_site_aniso_label
_atom_site_aniso_U_11
_atom_site_aniso_U_22
_atom_site_aniso_U_33
_atom_site_aniso_U_23
_atom_site_aniso_U_13
_atom_site_aniso_U_12
Au1 0.02724(14) 0.05847(17) 0.04102(16) -0.0040(3) 0.00560(10) -0.0046(3)
I1 0.0286(2) 0.1080(5) 0.0569(3) 0.0136(7) 0.0035(2) -0.0084(6)
N1 0.021(3) 0.055(6) 0.040(3) -0.008(3) -0.003(2) 0.001(3)
N2 0.039(3) 0.052(3) 0.036(3) -0.015(7) 0.002(2) -0.011(6)
N3 0.041(4) 0.067(5) 0.034(4) 0.002(3) -0.003(3) -0.007(3)
C1 0.021(3) 0.051(6) 0.039(4) 0.013(6) 0.001(3) -0.011(5)
C2 0.037(4) 0.049(5) 0.049(4) 0.001(7) -0.005(3) -0.004(6)
C3 0.018(3) 0.052(7) 0.053(4) -0.004(4) -0.001(3) 0.000(3)
C4 0.033(4) 0.058(8) 0.054(5) -0.006(4) -0.004(3) -0.002(4)
C5 0.029(4) 0.089(12) 0.082(7) -0.007(7) -0.003(4) 0.013(5)
C6 0.036(4) 0.092(8) 0.079(6) -0.001(11) -0.020(4) 0.019(9)
C7 0.056(5) 0.077(5) 0.049(5) 0.017(10) -0.019(4) -0.019(10)
C8 0.023(4) 0.051(6) 0.037(4) 0.008(3) 0.006(3) 0.003(3)
C9 0.038(5) 0.061(5) 0.053(6) 0.007(5) 0.015(5) 0.002(4)
C10 0.042(5) 0.074(6) 0.038(6) 0.017(5) 0.002(5) 0.007(4)
C11 0.030(5) 0.097(7) 0.028(5) 0.010(5) 0.002(4) 0.000(4)
C12 0.038(5) 0.120(9) 0.055(6) 0.025(6) -0.012(5) -0.010(5)
C13 0.078(8) 0.158(13) 0.029(6) 0.008(7) -0.018(5) -0.014(8)
C14 0.090(8) 0.099(8) 0.040(6) -0.017(6) -0.005(6) -0.007(6)
C15 0.061(6) 0.085(7) 0.044(6) -0.014(5) 0.004(5) -0.012(5)
C16 0.039(5) 0.070(5) 0.025(4) 0.000(4) 0.008(3) -0.014(4)
C17 0.032(4) 0.058(5) 0.037(5) 0.004(4) 0.005(3) -0.007(4)
C18 0.032(4) 0.049(5) 0.034(4) -0.007(4) 0.002(3) -0.002(3)
C19 0.038(5) 0.057(5) 0.047(6) -0.014(4) 0.000(4) 0.001(4)
C20 0.054(6) 0.084(7) 0.060(7) -0.010(5) 0.018(5) 0.011(5)
C21 0.070(8) 0.130(11) 0.071(8) -0.011(7) 0.030(7) 0.012(7)
C22 0.050(6) 0.18(2) 0.139(12) -0.085(16) 0.018(8) 0.001(12)
C23 0.060(7) 0.103(13) 0.100(9) -0.022(8) 0.006(6) 0.025(7)
C24 0.047(4) 0.067(7) 0.070(6) -0.015(9) -0.001(4) 0.014(7)
C25 0.059(7) 0.059(5) 0.077(8) -0.018(5) -0.019(5) 0.021(5)
C26 0.058(6) 0.056(6) 0.047(5) -0.003(4) -0.012(4) 0.002(4)
C27 0.044(4) 0.040(6) 0.032(4) -0.004(3) -0.009(3) -0.001(3)
C28 0.066(5) 0.068(5) 0.040(4) 0.026(8) -0.001(4) -0.011(9)
C29 0.072(5) 0.048(7) 0.045(4) 0.006(5) 0.019(4) -0.016(5)
C30 0.062(5) 0.069(5) 0.060(5) -0.006(10) 0.003(4) -0.021(9)
C31 0.060(6) 0.060(5) 0.029(4) 0.001(4) 0.008(4) -0.004(4)
C32 0.059(5) 0.096(9) 0.035(4) -0.011(7) 0.003(3) 0.001(7)

loop_
_atom_type_symbol
_atom_type_description
_atom_type_scat_dispersion_real
_atom_type_scat_dispersion_imag
_atom_type_scat_source
C C 0.0033 0.0016 'International Tables Vol C Tables 4.2.6.8 and 6.1.1.4'
H H 0.0000 0.0000 'International Tables Vol C Tables 4.2.6.8 and 6.1.1.4'
N N 0.0061 0.0033 'International Tables Vol C Tables 4.2.6.8 and 6.1.1.4'
I I -0.4742 1.8119 'International Tables Vol C Tables 4.2.6.8 and 6.1.1.4'
Au Au -2.0133 8.8022 'International Tables Vol C Tables 4.2.6.8 and 6.1.1.4'

loop_
_geom_angle_atom_site_label_1
_geom_angle_atom_site_label_2
_geom_angle_atom_site_label_3
_geom_angle
C1 Au1 I1 177.1(3)
C1 N1 C3 110.5(6)
C1 N1 C8 121.9(6)
C3 N1 C8 127.6(6)
C1 N2 C2 111.4(5)
C1 N2 C32 125.3(6)
C2 N2 C32 123.3(6)
C27 N3 C28 121.4(7)
C27 N3 C31 122.8(6)
C28 N3 C31 111.5(6)
N2 C1 N1 106.2(5)
N2 C1 Au1 128.5(5)
N1 C1 Au1 125.1(5)
C7 C2 C3 121.3(7)
C7 C2 N2 132.5(8)
C3 C2 N2 106.2(6)
C4 C3 C2 122.5(7)
C4 C3 N1 131.8(7)
C2 C3 N1 105.6(6)
C5 C4 C3 116.3(9)
C5 C4 H4 121.8
C3 C4 H4 121.8
C4 C5 C6 121.6(8)
C4 C5 H5 119.2
C6 C5 H5 119.2
C7 C6 C5 122.3(8)
C7 C6 H6 118.9
C5 C6 H6 118.9
C6 C7 C2 115.9(8)
C6 C7 H7 122.0
C2 C7 H7 122.0
C17 C8 C9 122.0(8)
C17 C8 N1 119.6(7)
C9 C8 N1 118.4(7)
C10 C9 C8 119.8(9)
C10 C9 H9 120.1
C8 C9 H9 120.1
C9 C10 C11 120.8(9)
C9 C10 H10 119.6
C11 C10 H10 119.6
C10 C11 C16 120.6(8)
C10 C11 C12 121.6(9)
C16 C11 C12 117.8(10)
C13 C12 C11 119.8(10)
C13 C12 H12 120.1
C11 C12 H12 120.1
C12 C13 C14 121.9(10)
C12 C13 H13 119.1
C14 C13 H13 119.1
C15 C14 C13 120.1(11)
C15 C14 H14 120.0
C13 C14 H14 120.0
C14 C15 C16 120.1(10)
C14 C15 H15 119.9
C16 C15 H15 119.9
C15 C16 C11 120.2(9)
C15 C16 C17 121.5(9)
C11 C16 C17 118.2(8)
C8 C17 C16 118.5(8)
C8 C17 C18 119.6(7)
C16 C17 C18 121.9(7)
C27 C18 C19 120.7(7)
C27 C18 C17 120.8(6)
C19 C18 C17 118.2(7)
C18 C19 C24 119.6(8)
C18 C19 C20 122.2(8)
C24 C19 C20 118.1(8)
C21 C20 C19 120.0(11)
C21 C20 H20 120.0
C19 C20 H20 120.0
C20 C21 C22 120.4(12)
C20 C21 H21 119.8
C22 C21 H21 119.8
C23 C22 C21 119.9(11)
C23 C22 H22 120.1
C21 C22 H22 120.1
C22 C23 C24 121.1(14)
C22 C23 H23 119.4
C24 C23 H23 119.4
C25 C24 C23 122.6(11)
C25 C24 C19 116.9(8)
C23 C24 C19 120.4(11)
C26 C25 C24 123.7(9)
C26 C25 H25 118.1
C24 C25 H25 118.1
C25 C26 C27 120.1(9)
C25 C26 H26 120.0
C27 C26 H26 120.0
C18 C27 N3 122.6(7)
C18 C27 C26 118.6(7)
N3 C27 C26 118.8(7)
N3 C28 C29 104.2(6)
N3 C28 H28A 110.9
C29 C28 H28A 110.9
N3 C28 H28B 110.9
C29 C28 H28B 110.9
H28A C28 H28B 108.9
C28 C29 C30 103.6(6)
C28 C29 H29A 111.0
C30 C29 H29A 111.0
C28 C29 H29B 111.0
C30 C29 H29B 111.0
H29A C29 H29B 109.0
C29 C30 C31 104.1(7)
C29 C30 H30A 110.9
C31 C30 H30A 110.9
C29 C30 H30B 110.9
C31 C30 H30B 110.9
H30A C30 H30B 109.0
N3 C31 C30 103.3(7)
N3 C31 H31A 111.1
C30 C31 H31A 111.1
N3 C31 H31B 111.1
C30 C31 H31B 111.1
H31A C31 H31B 109.1
N2 C32 H32A 109.5
N2 C32 H32B 109.5
H32A C32 H32B 109.5
N2 C32 H32C 109.5
H32A C32 H32C 109.5
H32B C32 H32C 109.5

loop_
_geom_bond_atom_site_label_1
_geom_bond_atom_site_label_2
_geom_bond_distance
Au1 C1 1.988(6)
Au1 I1 2.5462(6)
N1 C1 1.355(8)
N1 C3 1.407(8)
N1 C8 1.445(9)
N2 C1 1.339(8)
N2 C2 1.390(8)
N2 C32 1.462(8)
N3 C27 1.402(9)
N3 C28 1.447(9)
N3 C31 1.476(10)
C2 C7 1.379(10)
C2 C3 1.387(10)
C3 C4 1.375(10)
C4 C5 1.360(11)
C4 H4 0.9300
C5 C6 1.395(13)
C5 H5 0.9300
C6 C7 1.375(11)
C6 H6 0.9300
C7 H7 0.9300
C8 C17 1.379(11)
C8 C9 1.396(10)
C9 C10 1.363(13)
C9 H9 0.9300
C10 C11 1.390(12)
C10 H10 0.9300
C11 C16 1.417(13)
C11 C12 1.429(13)
C12 C13 1.350(16)
C12 H12 0.9300
C13 C14 1.388(16)
C13 H13 0.9300
C14 C15 1.366(13)
C14 H14 0.9300
C15 C16 1.395(12)
C15 H15 0.9300
C16 C17 1.439(11)
C17 C18 1.515(11)
C18 C27 1.395(10)
C18 C19 1.408(10)
C19 C24 1.430(15)
C19 C20 1.438(13)
C20 C21 1.356(13)
C20 H20 0.9300
C21 C22 1.46(2)
C21 H21 0.9300
C22 C23 1.34(2)
C22 H22 0.9300
C23 C24 1.397(12)
C23 H23 0.9300
C24 C25 1.395(14)
C25 C26 1.345(12)
C25 H25 0.9300
C26 C27 1.415(10)
C26 H26 0.9300
C28 C29 1.499(11)
C28 H28A 0.9700
C28 H28B 0.9700
C29 C30 1.509(11)
C29 H29A 0.9700
C29 H29B 0.9700
C30 C31 1.515(11)
C30 H30A 0.9700
C30 H30B 0.9700
C31 H31A 0.9700
C31 H31B 0.9700
C32 H32A 0.9600
C32 H32B 0.9600
C32 H32C 0.9600

loop_
_geom_torsion_atom_site_label_1
_geom_torsion_atom_site_label_2
_geom_torsion_atom_site_label_3
_geom_torsion_atom_site_label_4
_geom_torsion
C2 N2 C1 N1 -1.5(18)
C32 N2 C1 N1 179.5(13)
C2 N2 C1 Au1 -177.1(11)
C32 N2 C1 Au1 4(2)
C3 N1 C1 N2 1.2(14)
C8 N1 C1 N2 -178.7(10)
C3 N1 C1 Au1 177.0(9)
C8 N1 C1 Au1 -2.9(16)
I1 Au1 C1 N2 -148(6)
I1 Au1 C1 N1 37(8)
C1 N2 C2 C7 178.9(19)
C32 N2 C2 C7 -2(3)
C1 N2 C2 C3 1.2(19)
C32 N2 C2 C3 -179.8(14)
C7 C2 C3 C4 -1(2)
N2 C2 C3 C4 177.6(10)
C7 C2 C3 N1 -178.5(15)
N2 C2 C3 N1 -0.4(15)
C1 N1 C3 C4 -178.2(11)
C8 N1 C3 C4 1.7(16)
C1 N1 C3 C2 -0.5(13)
C8 N1 C3 C2 179.4(10)
C2 C3 C4 C5 1.7(17)
N1 C3 C4 C5 179.1(10)
C3 C4 C5 C6 -2.3(18)
C4 C5 C6 C7 2(3)
C5 C6 C7 C2 0(3)
C3 C2 C7 C6 0(3)
N2 C2 C7 C6 -177.7(16)
C1 N1 C8 C17 -111.7(11)
C3 N1 C8 C17 68.4(11)
C1 N1 C8 C9 66.9(12)
C3 N1 C8 C9 -113.0(9)
C17 C8 C9 C10 3.2(12)
N1 C8 C9 C10 -175.4(7)
C8 C9 C10 C11 -0.4(13)
C9 C10 C11 C16 -2.4(14)
C9 C10 C11 C12 178.9(8)
C10 C11 C12 C13 178.5(10)
C16 C11 C12 C13 -0.2(13)
C11 C12 C13 C14 0.4(16)
C12 C13 C14 C15 0.6(17)
C13 C14 C15 C16 -1.6(16)
C14 C15 C16 C11 1.7(13)
C14 C15 C16 C17 179.8(8)
C10 C11 C16 C15 -179.6(8)
C12 C11 C16 C15 -0.8(12)
C10 C11 C16 C17 2.3(12)
C12 C11 C16 C17 -179.0(7)
C9 C8 C17 C16 -3.3(11)
N1 C8 C17 C16 175.4(6)
C9 C8 C17 C18 176.4(7)
N1 C8 C17 C18 -5.0(10)
C15 C16 C17 C8 -177.6(7)
C11 C16 C17 C8 0.5(11)
C15 C16 C17 C18 2.7(11)
C11 C16 C17 C18 -179.1(7)
C8 C17 C18 C27 68.7(10)
C16 C17 C18 C27 -111.7(8)
C8 C17 C18 C19 -104.4(9)
C16 C17 C18 C19 75.3(10)
C27 C18 C19 C24 -4.6(13)
C17 C18 C19 C24 168.4(9)
C27 C18 C19 C20 176.2(8)
C17 C18 C19 C20 -10.8(12)
C18 C19 C20 C21 177.7(10)
C24 C19 C20 C21 -1.6(16)
C19 C20 C21 C22 1.8(19)
C20 C21 C22 C23 -2(3)
C21 C22 C23 C24 2(3)
C22 C23 C24 C25 -177.8(16)
C22 C23 C24 C19 -2(2)
C18 C19 C24 C25 -1.5(16)
C20 C19 C24 C25 177.7(10)
C18 C19 C24 C23 -177.7(11)
C20 C19 C24 C23 1.5(17)
C23 C24 C25 C26 -179.3(11)
C19 C24 C25 C26 4.6(18)
C24 C25 C26 C27 -1.4(15)
C19 C18 C27 N3 -175.0(7)
C17 C18 C27 N3 12.2(11)
C19 C18 C27 C26 7.8(11)
C17 C18 C27 C26 -165.0(7)
C28 N3 C27 C18 -168.1(9)
C31 N3 C27 C18 37.1(11)
C28 N3 C27 C26 9.0(12)
C31 N3 C27 C26 -145.7(7)
C25 C26 C27 C18 -4.9(11)
C25 C26 C27 N3 177.8(8)
C27 N3 C28 C29 -172.3(8)
C31 N3 C28 C29 -15.0(13)
N3 C28 C29 C30 31.7(15)
C28 C29 C30 C31 -36.9(15)
C27 N3 C31 C30 149.1(9)
C28 N3 C31 C30 -7.8(11)
C29 C30 C31 N3 27.4(13)
